data_7249638
loop_
_publ_author_name
'Moshkina, Evgeniya'
'Mikhashenok, Natalya'
'Kokh, Dieter'
'Pavlovskiy, Maksim'
'Cherepakhin, Alexander'
'Eremin, E. V.'
'Zolotov, Andrey'
'Molokeev, Maxim S.'

_publ_section_title
;
 Study of Flux Growth of Cr-Containing Borates and Oxyborates under the
 Conditions of Low Cr2O3 Solubility
;
_journal_name_full CrystEngComm
_journal_paper_doi 10.1039/D4CE00943F
_journal_year 2024
_chemical_formula_moiety
;
B4 Cr3 Ho O12
;
_chemical_formula_sum 'B4 Cr3 Ho O12'
_chemical_formula_weight 556.17
_chemical_name_mineral
;
HoCr3(BO3)4
;
_space_group_IT_number 15
_space_group_name_Hall '-C 2yc'
_space_group_name_H-M_alt 'C 1 2/c 1'
_symmetry_cell_setting monoclinic
_symmetry_space_group_name_Hall '-C 2yc'
_symmetry_space_group_name_H-M 'C 1 2/c 1'
_audit_update_record
;
2024-08-27 deposited with the CCDC.	2024-11-21 downloaded from the CCDC.
;
_cell_angle_alpha 90
_cell_angle_beta 103.8007(11)
_cell_angle_gamma 90
_cell_formula_units_Z 4
_cell_length_a 7.37282(15)
_cell_length_b 9.47074(20)
_cell_length_c 11.36393(22)
_cell_measurement_reflns_used 104
_cell_measurement_temperature 300
_cell_measurement_theta_max 0
_cell_measurement_theta_min 0
_cell_volume 770.59(3)
_diffrn_ambient_temperature 300
_diffrn_measurement_device_type
;
D8 ADVANCE Bruker
;
_diffrn_radiation_monochromator none
_diffrn_radiation_probe x-ray
_diffrn_radiation_type
;
 Cu K\a~1~~2~
;
_exptl_absorpt_coefficient_mu 53.161
_exptl_crystal_density_diffrn 4.79386(17)
_pd_char_colour
;
colourless
;
_pd_meas_2theta_range_inc 0.02
_pd_meas_2theta_range_max 0
_pd_meas_2theta_range_min 0
_pd_meas_scan_method step
_pd_proc_ls_pref_orient_corr
;
Anisotropic model of PO. Spherical harmonics 2 ordrer.
 Jarvinen (1993). Application of symmetrized harmonics expansion to correction
of the preferred orientation effect. - J. Appl. Cryst. 26 p525-531.
;
_pd_proc_ls_profile_function PearsonVII
_pd_proc_ls_prof_R_factor 3.13
_pd_proc_ls_prof_wR_expected 1.92
_pd_proc_ls_prof_wR_factor 4.68
_pd_proc_number_of_points 0
_pd_spec_mount_mode reflection
_refine_ls_goodness_of_fit_all 2.44
_refine_ls_R_I_factor 2.16
_refine_ls_shift/su_max 0.01000
_cod_data_source_file d4ce00943f2.cif
_cod_data_source_block a
_cod_original_cell_volume 770.591(27)
_cod_original_sg_symbol_Hall
;
-C 2yc
;
_cod_original_sg_symbol_H-M C2/c
_cod_original_formula_sum
;
B4 Cr3 Ho O12
;
_cod_database_code 7249638

loop_
_symmetry_equiv_pos_as_xyz
'-x, -y, -z'
'-x, y, -z+1/2'
'x, -y, z+1/2'
'x, y, z'
'-x+1/2, -y+1/2, -z'
'-x+1/2, y+1/2, -z+1/2'
'x+1/2, -y+1/2, z+1/2'
'x+1/2, y+1/2, z'

loop_
_atom_site_label
_atom_site_type_symbol
_atom_site_fract_x
_atom_site_fract_y
_atom_site_fract_z
_atom_site_occupancy
_atom_site_B_iso_or_equiv
Ho Ho 0 0.03019(17) 0.25 1 0.981(75)
Cr1 Cr 0 0.58465(37) 0.25 1 1.118(98)
Cr2 Cr 0.05642(36) 0.25 0.52700(32) 1 0.951(71)
B1 B 0.2039(26) 0.2936(22) 0.2216(16) 1 1.40(23)
B2 B 0.2461(27) 0.0400(26) 0.0073(15) 1 1.40(23)
O1 O 0.1975(12) 0.5481(11) 0.73195(67) 1 0.86(10)
O2 O 0.2535(12) 0.1196(12) 0.50207(72) 1 0.86(10)
O3 O 0.0654(13) 0.23621(88) 0.13919(85) 1 0.86(10)
O4 O 0.3876(13) 0.1068(11) 0.07888(82) 1 0.86(10)
O5 O 0.3448(13) 0.23813(99) 0.2876(10) 1 0.86(10)
O6 O 0.3953(12) 0.4079(11) 0.07744(89) 1 0.86(10)

loop_
_diffrn_radiation_wavelength
_diffrn_radiation_wavelength_wt
1.5406 1.0000
1.5443 0.5000

loop_
_geom_angle_atom_site_label_1
_geom_angle_atom_site_label_2
_geom_angle_atom_site_label_3
_geom_angle
_geom_angle_site_symmetry_1
_geom_angle_site_symmetry_3
O2 Ho O1 69.75(17) . 5_556
O2 Ho O1 121.26(24) . 7_454
O2 Ho O2 148.71(58) . 2_555
O2 Ho O3 57.29(28) . 2_555
O2 Ho O3 96.17(15) . 4_555
O2 Ho O5 103.86(15) . 2_555
O2 Ho O5 54.87(28) . 4_555
O2 Ho O5 102.12(16) . 6_545
O2 Ho O5 106.09(18) . 8_445
O2 Cr2 O1 60.41(27) . 6_546
O2 Cr2 O2 77.84(21) . 5_556
O2 Cr2 O3 90.22(17) . 2_555
O2 Cr2 O4 111.68(20) . 2_555
O2 Cr2 O5 95.04(17) . 5_556
O2 Cr2 O6 94.48(18) . 7_455
O3 Ho O1 89.82(15) . 5_556
O3 Ho O1 121.16(26) . 7_454
O3 Ho O2 57.29(28) . 2_555
O3 Ho O2 96.17(15) . 4_555
O3 Ho O3 73.30(18) . 2_555
O3 Ho O5 71.50(18) . 2_555
O3 Ho O5 121.70(27) . 6_545
O3 Ho O6 142.67(57) . 6_545
O3 Ho O6 91.77(17) . 8_445
O3 B1 O1 115.47(66) . 3_564
O3 B1 O5 130.13(91) . 4_555
O4 B2 O2 118.14(77) . 3_554
O4 B2 O6 129.33(95) . 5_555
O5 Ho O1 57.35(25) . 5_556
O5 Ho O2 103.86(15) . 2_555
O5 Ho O2 54.87(28) . 4_555
O5 Ho O3 71.50(18) . 2_555
O5 Ho O5 102.98(13) . 2_555
O5 Ho O5 105.43(15) . 6_545
O5 Ho O5 149.16(62) . 8_445
O5 Ho O6 96.03(15) . 6_545
O5 Ho O6 122.40(29) . 8_445
O5 B1 O1 114.26(67) . 3_564
O5 B1 O3 130.13(91) . 4_555

loop_
_geom_bond_atom_site_label_1
_geom_bond_atom_site_label_2
_geom_bond_distance
_geom_bond_site_symmetry_2
Ho O1 2.3125(74) 5_556
Ho O2 3.1402(81) 2_555
Ho O3 2.4320(86) 2_555
Ho O5 3.1630(80) 2_555
Ho O5 3.0620(91) 6_545
Ho O6 2.2495(99) 6_545
Cr1 O1 1.9711(88) 1_566
Cr1 O3 3.4623(78) 6_555
Cr1 O4 1.9347(90) 6_555
Cr1 O5 1.9590(89) 6_555
Cr2 O1 3.4757(88) 6_546
Cr2 O2 1.9781(90) 4_555
Cr2 O2 1.9542(90) 5_556
Cr2 O3 1.8924(98) 2_555
Cr2 O4 3.4820(83) 2_555
Cr2 O4 2.0214(91) 7_455
Cr2 O5 2.061(11) 5_556
Cr2 O6 3.497(10) 6_545
Cr2 O6 2.0738(90) 7_455
B1 O1 1.505(23) 3_564
B1 O3 1.326(19) 4_555
B1 O5 1.243(19) 4_555
B2 O2 1.514(27) 3_554
B2 O4 1.321(20) 4_555
B2 O6 1.333(19) 5_555
